data_4349990
loop_
_publ_author_name
'Li, Meiling'
'Ren, Guojian'
'Wang, Fuxiang'
'Li, Zhimeng'
'Yang, Weiting'
'Gu, Dongxu'
'Wang, Yinghui'
'Zhu, Guangshan'
'Pan, Qinhe'

_publ_section_title
;
 Two metal--organic zeolites for highly sensitive and selective sensing of
 Tb3+
;
_journal_issue 5
_journal_name_full 'Inorganic Chemistry Frontiers'
_journal_page_first 1129
_journal_paper_doi 10.1039/C8QI01406J
_journal_volume 6
_journal_year 2019
_chemical_formula_sum 'C26 H17 N9 O8 Zn2'
_chemical_formula_weight 714.27
_space_group_crystal_system trigonal
_space_group_IT_number 167
_space_group_name_Hall '-R 3 2"c'
_space_group_name_H-M_alt 'R -3 c :H'
_atom_sites_solution_hydrogens geom
_audit_creation_method SHELXL-2018/3
_audit_update_record
;
2018-12-11 deposited with the CCDC.	2019-02-18 downloaded from the CCDC.
;
_cell_angle_alpha 90
_cell_angle_beta 90
_cell_angle_gamma 120
_cell_formula_units_Z 18
_cell_length_a 21.5586(3)
_cell_length_b 21.5586(3)
_cell_length_c 62.2218(15)
_cell_measurement_reflns_used 13911
_cell_measurement_temperature 120.00(10)
_cell_measurement_theta_max 71.9360
_cell_measurement_theta_min 4.1250
_cell_volume 25044.6(8)
_computing_cell_refinement 'CrysAlisPro 1.171.39.33c (Rigaku OD, 2017)'
_computing_data_collection 'CrysAlisPro 1.171.39.33c (Rigaku OD, 2017)'
_computing_data_reduction 'CrysAlisPro 1.171.39.33c (Rigaku OD, 2017)'
_computing_structure_refinement 'SHELXL-2018/3 (Sheldrick, 2018)'
_computing_structure_solution 'SHELXL-2018/3 (Sheldrick, 2018)'
_diffrn_ambient_temperature 120.00(10)
_diffrn_measured_fraction_theta_full 0.964
_diffrn_measured_fraction_theta_max 0.935
_diffrn_measurement_device_type 'XtaLAB AFC12 (RINC): Kappa single'
_diffrn_radiation_type CuK\a
_diffrn_radiation_wavelength 1.54178
_diffrn_reflns_av_R_equivalents 0.0248
_diffrn_reflns_av_unetI/netI 0.0244
_diffrn_reflns_Laue_measured_fraction_full 0.964
_diffrn_reflns_Laue_measured_fraction_max 0.935
_diffrn_reflns_limit_h_max 25
_diffrn_reflns_limit_h_min -24
_diffrn_reflns_limit_k_max 13
_diffrn_reflns_limit_k_min -26
_diffrn_reflns_limit_l_max 74
_diffrn_reflns_limit_l_min -69
_diffrn_reflns_number 18315
_diffrn_reflns_point_group_measured_fraction_full 0.964
_diffrn_reflns_point_group_measured_fraction_max 0.935
_diffrn_reflns_theta_full 67.679
_diffrn_reflns_theta_max 74.337
_diffrn_reflns_theta_min 4.263
_exptl_absorpt_coefficient_mu 1.348
_exptl_absorpt_correction_T_max 1.00000
_exptl_absorpt_correction_T_min 0.35225
_exptl_absorpt_correction_type multi-scan
_exptl_absorpt_process_details
;
CrysAlisPro 1.171.39.33c (Rigaku Oxford Diffraction, 2017)
Empirical absorption correction using spherical harmonics,
 implemented in SCALE3 ABSPACK scaling algorithm.
;
_exptl_crystal_colour colourless
_exptl_crystal_density_diffrn 0.850
_exptl_crystal_description block
_exptl_crystal_F_000 6480
_exptl_crystal_size_max 0.5
_exptl_crystal_size_mid 0.4
_exptl_crystal_size_min 0.3
_refine_diff_density_max 0.771
_refine_diff_density_min -0.557
_refine_diff_density_rms 0.071
_refine_ls_extinction_method none
_refine_ls_goodness_of_fit_ref 1.102
_refine_ls_hydrogen_treatment constr
_refine_ls_matrix_type full
_refine_ls_number_parameters 205
_refine_ls_number_reflns 5324
_refine_ls_number_restraints 225
_refine_ls_restrained_S_all 1.127
_refine_ls_R_factor_all 0.1086
_refine_ls_R_factor_gt 0.0961
_refine_ls_shift/su_max 0.001
_refine_ls_shift/su_mean 0.000
_refine_ls_structure_factor_coef Fsqd
_refine_ls_weighting_details 'w=1/[\s^2^(Fo^2^)+(0.1668P)^2^+52.8027P] where P=(Fo^2^+2Fc^2^)/3'
_refine_ls_weighting_scheme calc
_refine_ls_wR_factor_gt 0.3077
_refine_ls_wR_factor_ref 0.3234
_reflns_Friedel_coverage 0.000
_reflns_number_gt 3962
_reflns_number_total 5324
_reflns_threshold_expression 'I > 2\s(I)'
_cod_data_source_file c8qi01406j2.cif
_cod_data_source_block HNU-25
_cod_original_cell_volume 25044.6(9)
_cod_database_code 4349990
_shelx_shelxl_version_number 2018/3
_shelx_space_group_comment
;
The symmetry employed for this shelxl refinement is uniquely defined
by the following loop, which should always be used as a source of
symmetry information in preference to the above space-group names.
They are only intended as comments.
;

loop_
_space_group_symop_operation_xyz
'x, y, z'
'-y, x-y, z'
'-x+y, -x, z'
'y, x, -z+1/2'
'x-y, -y, -z+1/2'
'-x, -x+y, -z+1/2'
'x+2/3, y+1/3, z+1/3'
'-y+2/3, x-y+1/3, z+1/3'
'-x+y+2/3, -x+1/3, z+1/3'
'y+2/3, x+1/3, -z+5/6'
'x-y+2/3, -y+1/3, -z+5/6'
'-x+2/3, -x+y+1/3, -z+5/6'
'x+1/3, y+2/3, z+2/3'
'-y+1/3, x-y+2/3, z+2/3'
'-x+y+1/3, -x+2/3, z+2/3'
'y+1/3, x+2/3, -z+7/6'
'x-y+1/3, -y+2/3, -z+7/6'
'-x+1/3, -x+y+2/3, -z+7/6'
'-x, -y, -z'
'y, -x+y, -z'
'x-y, x, -z'
'-y, -x, z-1/2'
'-x+y, y, z-1/2'
'x, x-y, z-1/2'
'-x+2/3, -y+1/3, -z+1/3'
'y+2/3, -x+y+1/3, -z+1/3'
'x-y+2/3, x+1/3, -z+1/3'
'-y+2/3, -x+1/3, z-1/6'
'-x+y+2/3, y+1/3, z-1/6'
'x+2/3, x-y+1/3, z-1/6'
'-x+1/3, -y+2/3, -z+2/3'
'y+1/3, -x+y+2/3, -z+2/3'
'x-y+1/3, x+2/3, -z+2/3'
'-y+1/3, -x+2/3, z+1/6'
'-x+y+1/3, y+2/3, z+1/6'
'x+1/3, x-y+2/3, z+1/6'

loop_
_atom_site_label
_atom_site_type_symbol
_atom_site_fract_x
_atom_site_fract_y
_atom_site_fract_z
_atom_site_U_iso_or_equiv
_atom_site_adp_type
_atom_site_occupancy
_atom_site_site_symmetry_order
_atom_site_calc_flag
_atom_site_refinement_flags_posn
_atom_site_refinement_flags_adp
_atom_site_refinement_flags_occupancy
C1 C 0.2536(6) 0.5263(5) 0.38388(17) 0.175(3) Uani 1 1 d . U .
C2 C 0.2716(5) 0.5500(4) 0.36263(16) 0.162(3) Uani 1 1 d . U .
H2 H 0.258194 0.581461 0.356893 0.194 Uiso 1 1 calc R U .
C3 C 0.3084(5) 0.5273(5) 0.35036(16) 0.160(3) Uani 1 1 d . U .
H3 H 0.319810 0.543099 0.336243 0.192 Uiso 1 1 calc R U .
C4 C 0.3283(4) 0.4832(4) 0.35817(17) 0.151(3) Uani 1 1 d . U .
C5 C 0.3104(5) 0.4576(4) 0.37922(17) 0.166(3) Uani 1 1 d . U .
H5 H 0.322749 0.424778 0.384410 0.200 Uiso 1 1 calc R U .
C6 C 0.2744(6) 0.4808(5) 0.39232(16) 0.177(3) Uani 1 1 d . U .
H6 H 0.264429 0.465884 0.406554 0.212 Uiso 1 1 calc R U .
C7 C 0.3696(5) 0.4618(5) 0.3440(2) 0.171(4) Uani 1 1 d . U .
C9 C 0.2139(7) 0.5556(6) 0.3965(2) 0.222(5) Uani 1 1 d . U .
H9A H 0.246189 0.605991 0.399375 0.266 Uiso 1 1 calc R U .
H9B H 0.174834 0.551872 0.387752 0.266 Uiso 1 1 calc R U .
C11 C 0.1203(7) 0.4536(7) 0.416667 0.142(3) Uani 1 2 d S TU P
C12 C 0.0890(6) 0.4191(6) 0.43576(10) 0.140(2) Uani 1 1 d . U .
H12 H 0.111192 0.440263 0.448679 0.168 Uiso 1 1 calc R U .
C13 C 0.0264(7) 0.3551(7) 0.43619(13) 0.156(3) Uani 1 1 d . U .
C14 C -0.0102(7) 0.3231(7) 0.416667 0.158(4) Uani 1 2 d S TU P
H14 H -0.053370 0.279959 0.416666 0.189 Uiso 1 2 calc R U P
C15 C 0.0043(8) 0.3253(8) 0.4583(2) 0.181(4) Uani 1 1 d . U .
N2 N 0.5739(5) 0.4481(5) 0.3120(2) 0.216(5) Uani 1 1 d . U .
N5 N 0.6372(4) 0.5040(5) 0.3138(2) 0.204(5) Uani 1 1 d . U .
N1 N 0.5272(3) 0.4593(3) 0.32292(10) 0.1312(19) Uani 1 1 d . U .
C21 C 0.5664(3) 0.5159(3) 0.33346(9) 0.1189(15) Uani 1 1 d . U .
H21 H 0.549623 0.533423 0.342682 0.143 Uiso 1 1 calc R U .
N3 N 0.6353(3) 0.5456(3) 0.32902(11) 0.1302(18) Uani 1 1 d . U .
N4 N 0.1852(7) 0.5185(7) 0.416667 0.196(4) Uani 1 2 d S TU P
O1 O 0.3772(3) 0.4152(3) 0.34797(12) 0.168(2) Uani 1 1 d . U .
O2 O 0.3932(5) 0.4915(6) 0.32631(13) 0.218(3) Uani 1 1 d . U .
O3 O 0.0365(5) 0.3605(5) 0.47452(9) 0.201(3) Uani 1 1 d . U .
O4 O -0.0436(6) 0.2694(6) 0.45812(18) 0.245(5) Uani 1 1 d . U .
Zn01 Zn 0.42283(4) 0.38810(3) 0.32489(2) 0.1046(4) Uani 1 1 d . U .

loop_
_atom_site_aniso_label
_atom_site_aniso_U_11
_atom_site_aniso_U_22
_atom_site_aniso_U_33
_atom_site_aniso_U_23
_atom_site_aniso_U_13
_atom_site_aniso_U_12
C1 0.206(8) 0.130(6) 0.217(7) -0.014(5) 0.084(7) 0.106(6)
C2 0.155(7) 0.119(5) 0.201(6) -0.019(5) 0.050(6) 0.060(5)
C3 0.133(6) 0.137(6) 0.186(6) -0.043(5) 0.033(5) 0.049(5)
C4 0.115(5) 0.098(4) 0.209(7) -0.048(4) 0.053(5) 0.030(3)
C5 0.157(6) 0.110(5) 0.238(7) -0.012(5) 0.073(6) 0.070(5)
C6 0.210(9) 0.142(6) 0.200(6) 0.002(5) 0.093(6) 0.103(6)
C7 0.116(5) 0.122(6) 0.238(8) -0.041(5) 0.069(6) 0.030(4)
C9 0.273(11) 0.164(7) 0.269(10) -0.016(6) 0.119(9) 0.141(8)
C11 0.182(6) 0.182(6) 0.127(6) -0.025(2) 0.025(2) 0.139(6)
C12 0.193(6) 0.233(7) 0.086(3) -0.016(4) 0.006(4) 0.174(5)
C13 0.213(7) 0.218(7) 0.124(4) 0.007(5) 0.047(5) 0.172(6)
C14 0.181(8) 0.181(8) 0.166(7) -0.025(3) 0.025(3) 0.131(8)
C15 0.224(10) 0.234(9) 0.176(6) 0.010(6) 0.052(6) 0.183(8)
N2 0.108(5) 0.153(7) 0.353(12) -0.113(8) 0.062(7) 0.039(4)
N5 0.093(4) 0.158(7) 0.322(12) -0.092(8) 0.061(6) 0.035(4)
N1 0.089(3) 0.101(3) 0.184(5) -0.040(3) 0.034(3) 0.033(2)
C21 0.101(3) 0.118(3) 0.135(3) 0.001(2) 0.016(2) 0.052(2)
N3 0.087(3) 0.110(4) 0.178(5) 0.002(3) 0.044(3) 0.038(3)
N4 0.213(6) 0.213(6) 0.186(8) -0.056(4) 0.056(4) 0.125(7)
O1 0.109(3) 0.129(4) 0.251(6) -0.064(4) 0.040(3) 0.050(3)
O2 0.218(6) 0.243(7) 0.217(5) -0.021(4) 0.060(5) 0.134(5)
O3 0.266(8) 0.322(9) 0.117(3) 0.043(4) 0.044(4) 0.224(7)
O4 0.275(10) 0.202(7) 0.299(9) 0.023(6) 0.152(7) 0.149(7)
Zn01 0.0871(5) 0.0720(5) 0.1451(8) -0.0192(3) 0.0213(4) 0.0327(3)

loop_
_atom_type_symbol
_atom_type_description
_atom_type_scat_dispersion_real
_atom_type_scat_dispersion_imag
_atom_type_scat_source
C C 0.0181 0.0091 'International Tables Vol C Tables 4.2.6.8 and 6.1.1.4'
H H 0.0000 0.0000 'International Tables Vol C Tables 4.2.6.8 and 6.1.1.4'
N N 0.0311 0.0180 'International Tables Vol C Tables 4.2.6.8 and 6.1.1.4'
O O 0.0492 0.0322 'International Tables Vol C Tables 4.2.6.8 and 6.1.1.4'
Zn Zn -1.5491 0.6778 'International Tables Vol C Tables 4.2.6.8 and 6.1.1.4'

loop_
_geom_angle_atom_site_label_1
_geom_angle_atom_site_label_2
_geom_angle_atom_site_label_3
_geom_angle
_geom_angle_site_symmetry_1
_geom_angle_site_symmetry_3
C6 C1 C2 119.5(7) . .
C6 C1 C9 123.8(9) . .
C2 C1 C9 116.6(10) . .
C3 C2 C1 120.3(10) . .
C3 C2 H2 119.9 . .
C1 C2 H2 119.9 . .
C4 C3 C2 120.9(10) . .
C4 C3 H3 119.5 . .
C2 C3 H3 119.5 . .
C3 C4 C5 120.4(7) . .
C3 C4 C7 118.0(11) . .
C5 C4 C7 121.5(10) . .
C6 C5 C4 120.3(9) . .
C6 C5 H5 119.9 . .
C4 C5 H5 119.9 . .
C1 C6 C5 118.5(9) . .
C1 C6 H6 120.7 . .
C5 C6 H6 120.7 . .
O1 C7 O2 116.6(9) . .
O1 C7 C4 122.0(11) . .
O2 C7 C4 121.2(12) . .
N4 C9 C1 113.1(8) . .
N4 C9 H9A 109.0 . .
C1 C9 H9A 109.0 . .
N4 C9 H9B 109.0 . .
C1 C9 H9B 109.0 . .
H9A C9 H9B 107.8 . .
C12 C11 C12 118.4(14) 10_455 .
C12 C11 N4 120.8(7) 10_455 .
C12 C11 N4 120.8(7) . .
C13 C12 C11 122.0(9) . .
C13 C12 H12 119.0 . .
C11 C12 H12 119.0 . .
C12 C13 C14 120.1(9) . .
C12 C13 C15 113.2(11) . .
C14 C13 C15 126.7(13) . .
C13 C14 C13 117.5(15) 10_455 .
C13 C14 H14 121.3 10_455 .
C13 C14 H14 121.3 . .
O4 C15 O3 126.4(15) . .
O4 C15 C13 111.9(15) . .
O3 C15 C13 121.7(14) . .
N5 N2 N1 109.1(7) . .
N2 N5 N3 108.6(6) . .
C21 N1 N2 103.7(6) . .
C21 N1 Zn01 131.5(4) . .
N2 N1 Zn01 123.8(5) . .
N1 C21 N3 114.0(5) . .
N1 C21 H21 123.0 . .
N3 C21 H21 123.0 . .
N5 N3 C21 103.3(6) . .
N5 N3 Zn01 125.6(5) . 32
C21 N3 Zn01 131.1(5) . 32
C11 N4 C9 119.3(8) . .
C11 N4 C9 119.2(8) . 10_455
C9 N4 C9 121.5(17) . 10_455
C7 O1 Zn01 114.9(8) . .
C15 O4 Zn01 100.9(12) . 34
O1 Zn01 N1 110.6(2) . .
O1 Zn01 N3 102.4(3) . 33_545
N1 Zn01 N3 102.2(3) . 33_545
O1 Zn01 O4 126.9(3) . 28
N1 Zn01 O4 98.9(4) . 28
N3 Zn01 O4 113.5(3) 33_545 28

loop_
_geom_bond_atom_site_label_1
_geom_bond_atom_site_label_2
_geom_bond_distance
_geom_bond_site_symmetry_2
C1 C6 1.371(13) .
C1 C2 1.401(13) .
C1 C9 1.511(10) .
C2 C3 1.358(11) .
C2 H2 0.9300 .
C3 C4 1.314(14) .
C3 H3 0.9300 .
C4 C5 1.399(14) .
C4 C7 1.482(11) .
C5 C6 1.380(10) .
C5 H5 0.9300 .
C6 H6 0.9300 .
C7 O1 1.123(13) .
C7 O2 1.249(13) .
C9 N4 1.452(13) .
C9 H9A 0.9700 .
C9 H9B 0.9700 .
C11 C12 1.385(11) 10_455
C11 C12 1.385(11) .
C11 N4 1.398(17) .
C12 C13 1.366(13) .
C12 H12 0.9300 .
C13 C14 1.424(13) .
C13 C15 1.493(15) .
C14 H14 0.9300 .
C15 O4 1.129(15) .
C15 O3 1.243(16) .
N2 N5 1.296(11) .
N2 N1 1.332(8) .
N5 N3 1.318(9) .
N1 C21 1.266(7) .
N1 Zn01 1.995(5) .
C21 N3 1.320(7) .
C21 H21 0.8600 .
N3 Zn01 2.021(6) 32
O1 Zn01 1.985(5) .
O4 Zn01 2.135(11) 34
